data_1543380
loop_
_publ_author_name
'Spasyuk, Denis M.'
'Carpenter, Stephanie H.'
'Kefalidis, Christos E.'
'Piers, Warren E.'
'Neidig, Michael L.'
'Maron, Laurent'

_publ_section_title
;
 Facile hydrogen atom transfer to iron(III) imido radical complexes
 supported by a dianionic pentadentate ligand
;
_journal_coden_ASTM CSHCCN
_journal_issue 9
_journal_name_full 'Chemical Science'
_journal_page_first 5939
_journal_page_last 5944
_journal_paper_doi 10.1039/c6sc01433j
_journal_volume 7
_journal_year 2016
_chemical_formula_moiety 'C33 H33 B2 Fe N9 O, C4 H8 O '
_chemical_formula_sum 'C37 H41 B2 Fe N9 O2'
_chemical_formula_weight 721.26
_space_group_crystal_system triclinic
_space_group_IT_number 2
_space_group_name_Hall '-P 1'
_space_group_name_H-M_alt 'P -1'
_symmetry_space_group_name_Hall '-P 1'
_symmetry_space_group_name_H-M 'P -1'
_atom_sites_solution_hydrogens geom
_audit_creation_method SHELXL-2013
_audit_update_record
;
2015-11-27 deposited with the CCDC.
2016-05-31 downloaded from the CCDC.
;
_cell_angle_alpha 88.370(2)
_cell_angle_beta 78.459(2)
_cell_angle_gamma 73.105(3)
_cell_formula_units_Z 2
_cell_length_a 8.6690(4)
_cell_length_b 12.5893(6)
_cell_length_c 17.1783(7)
_cell_measurement_reflns_used 8174
_cell_measurement_temperature 173(2)
_cell_measurement_theta_max 72.37
_cell_measurement_theta_min 2.63
_cell_volume 1756.71(14)
_computing_cell_refinement 'Bruker SAINT'
_computing_data_collection 'Bruker APEX2'
_computing_data_reduction 'Bruker SAINT'
_computing_molecular_graphics 'Platon Ortep'
_computing_publication_material 'LinXTL v.  5.3.0'
_computing_structure_refinement 'SHELXL97 (Sheldrick, 2008)'
_computing_structure_solution 'SHELXS97 (Sheldrick, 2008)'
_diffrn_ambient_temperature 173(2)
_diffrn_measured_fraction_theta_full 0.978
_diffrn_measured_fraction_theta_max 0.978
_diffrn_measurement_device_type 'Bruker APEX-II CCD'
_diffrn_measurement_method '\f and \w scans'
_diffrn_radiation_type CuK\a
_diffrn_radiation_wavelength 1.54178
_diffrn_reflns_av_R_equivalents 0.0420
_diffrn_reflns_av_unetI/netI 0.0349
_diffrn_reflns_Laue_measured_fraction_full 0.978
_diffrn_reflns_Laue_measured_fraction_max 0.978
_diffrn_reflns_limit_h_max 10
_diffrn_reflns_limit_h_min -10
_diffrn_reflns_limit_k_max 14
_diffrn_reflns_limit_k_min -14
_diffrn_reflns_limit_l_max 20
_diffrn_reflns_limit_l_min -20
_diffrn_reflns_number 22896
_diffrn_reflns_point_group_measured_fraction_full 0.978
_diffrn_reflns_point_group_measured_fraction_max 0.978
_diffrn_reflns_theta_full 66.500
_diffrn_reflns_theta_max 66.494
_diffrn_reflns_theta_min 2.626
_exptl_absorpt_coefficient_mu 3.825
_exptl_absorpt_correction_T_max 0.7528
_exptl_absorpt_correction_T_min 0.6212
_exptl_absorpt_correction_type multi-scan
_exptl_absorpt_process_details 'Sadabs (Sheldrick, 1996)'
_exptl_crystal_colour Yellow
_exptl_crystal_density_diffrn 1.364
_exptl_crystal_density_method 'not measured'
_exptl_crystal_description plate
_exptl_crystal_F_000 756
_exptl_crystal_size_max 0.22
_exptl_crystal_size_mid 0.20
_exptl_crystal_size_min 0.20
_refine_diff_density_max 0.277
_refine_diff_density_min -0.322
_refine_diff_density_rms 0.051
_refine_ls_extinction_method none
_refine_ls_goodness_of_fit_ref 1.067
_refine_ls_hydrogen_treatment constr
_refine_ls_matrix_type full
_refine_ls_number_parameters 460
_refine_ls_number_reflns 6054
_refine_ls_number_restraints 519
_refine_ls_restrained_S_all 1.053
_refine_ls_R_factor_all 0.0416
_refine_ls_R_factor_gt 0.0372
_refine_ls_shift/su_max 0.001
_refine_ls_shift/su_mean 0.000
_refine_ls_structure_factor_coef Fsqd
_refine_ls_weighting_details 'w=1/[\s^2^(Fo^2^)+(0.0617P)^2^+0.0235P] where P=(Fo^2^+2Fc^2^)/3'
_refine_ls_weighting_scheme calc
_refine_ls_wR_factor_gt 0.0967
_refine_ls_wR_factor_ref 0.0995
_reflns_Friedel_coverage 0.000
_reflns_number_gt 5482
_reflns_number_total 6054
_reflns_threshold_expression 'I > 2\s(I)'
_cod_data_source_file c6sc01433j2.cif
_cod_data_source_block 1THF
_cod_depositor_comments 'Adding full bibliography for 1543379--1543384.cif.'
_cod_database_code 1543380
_shelx_space_group_comment
;
The symmetry employed for this shelxl refinement is uniquely defined
by the following loop, which should always be used as a source of
symmetry information in preference to the above space-group names.
They are only intended as comments.
;
_shelxl_version_number 2013-4

loop_
_space_group_symop_operation_xyz
'x, y, z'
'-x, -y, -z'

loop_
_atom_site_label
_atom_site_type_symbol
_atom_site_fract_x
_atom_site_fract_y
_atom_site_fract_z
_atom_site_U_iso_or_equiv
_atom_site_adp_type
_atom_site_occupancy
_atom_site_site_symmetry_order
_atom_site_calc_flag
_atom_site_refinement_flags_posn
_atom_site_refinement_flags_adp
B1 B 0.5468(2) 0.53884(18) 0.69270(12) 0.0250(4) Uani 1 1 d . U
B2 B 0.3365(2) 0.94598(18) 0.79236(12) 0.0253(4) Uani 1 1 d . U
C1 C 0.4630(2) 0.82245(15) 0.79833(11) 0.0239(4) Uani 1 1 d . U
C2 C 0.5536(2) 0.79641(17) 0.85872(11) 0.0289(4) Uani 1 1 d . U
H2 H 0.5490 0.8515 0.8948 0.035 Uiso 1 1 calc R U
C3 C 0.6500(2) 0.68867(17) 0.86482(12) 0.0311(4) Uani 1 1 d . U
H3 H 0.7108 0.6710 0.9047 0.037 Uiso 1 1 calc R U
C4 C 0.6548(2) 0.60781(17) 0.81112(11) 0.0285(4) Uani 1 1 d . U
H4 H 0.7203 0.5355 0.8145 0.034 Uiso 1 1 calc R U
C5 C 0.5619(2) 0.63374(15) 0.75169(11) 0.0238(4) Uani 1 1 d . U
C6 C 0.1006(2) 0.58624(18) 0.75218(13) 0.0337(4) Uani 1 1 d . U
H6 H -0.0073 0.6290 0.7537 0.040 Uiso 1 1 calc R U
C7 C 0.1449(3) 0.48649(19) 0.78927(13) 0.0369(5) Uani 1 1 d . U
H7 H 0.0759 0.4498 0.8197 0.044 Uiso 1 1 calc R U
C8 C 0.3142(3) 0.45350(17) 0.77109(12) 0.0324(4) Uani 1 1 d . U
H8 H 0.3818 0.3893 0.7883 0.039 Uiso 1 1 calc R U
C9 C 0.6666(2) 0.53161(17) 0.53848(12) 0.0319(4) Uani 1 1 d . U
H9 H 0.7517 0.4660 0.5366 0.038 Uiso 1 1 calc R U
C10 C 0.6322(3) 0.59490(19) 0.47443(12) 0.0359(5) Uani 1 1 d . U
H10 H 0.6874 0.5820 0.4217 0.043 Uiso 1 1 calc R U
C11 C 0.4964(2) 0.68254(17) 0.50613(12) 0.0312(4) Uani 1 1 d . U
H11 H 0.4434 0.7397 0.4766 0.037 Uiso 1 1 calc R U
C12 C 0.6833(2) 0.41814(16) 0.68861(11) 0.0289(4) Uani 1 1 d . U
C13 C 0.8487(2) 0.40894(18) 0.68882(13) 0.0358(5) Uani 1 1 d . U
H13 H 0.8783 0.4733 0.6939 0.043 Uiso 1 1 calc R U
C14 C 0.9695(3) 0.3072(2) 0.68174(16) 0.0453(5) Uani 1 1 d . U
H14 H 1.0775 0.3048 0.6823 0.054 Uiso 1 1 calc R U
C15 C 0.9305(3) 0.2097(2) 0.67381(17) 0.0488(6) Uani 1 1 d . U
H15 H 1.0102 0.1413 0.6711 0.059 Uiso 1 1 calc R U
C16 C 0.7698(3) 0.21614(19) 0.66998(16) 0.0458(5) Uani 1 1 d . U
H16 H 0.7418 0.1516 0.6632 0.055 Uiso 1 1 calc R U
C17 C 0.6507(2) 0.31808(18) 0.67618(13) 0.0353(4) Uani 1 1 d . U
H17 H 0.5446 0.3201 0.6719 0.042 Uiso 1 1 calc R U
C18 C 0.0543(2) 0.96005(18) 0.89405(12) 0.0319(4) Uani 1 1 d . U
H18 H 0.0677 1.0022 0.9344 0.038 Uiso 1 1 calc R U
C19 C -0.0759(2) 0.91728(19) 0.89675(13) 0.0368(5) Uani 1 1 d . U
H19 H -0.1672 0.9251 0.9376 0.044 Uiso 1 1 calc R U
C20 C -0.0395(2) 0.85974(18) 0.82445(13) 0.0338(4) Uani 1 1 d . U
H20 H -0.1056 0.8215 0.8086 0.041 Uiso 1 1 calc R U
C21 C 0.3699(2) 1.07917(16) 0.67228(12) 0.0315(4) Uani 1 1 d . U
H21 H 0.3894 1.1350 0.6997 0.038 Uiso 1 1 calc R U
C22 C 0.3626(3) 1.07951(18) 0.59322(13) 0.0354(4) Uani 1 1 d . U
H22 H 0.3764 1.1337 0.5568 0.042 Uiso 1 1 calc R U
C23 C 0.3299(2) 0.98054(18) 0.57983(12) 0.0329(4) Uani 1 1 d . U
H23 H 0.3168 0.9575 0.5312 0.039 Uiso 1 1 calc R U
C24 C 0.3632(2) 1.04674(16) 0.84017(11) 0.0286(4) Uani 1 1 d . U
C25 C 0.5213(3) 1.05018(18) 0.84397(14) 0.0358(4) Uani 1 1 d . U
H25 H 0.6109 0.9905 0.8226 0.043 Uiso 1 1 calc R U
C26 C 0.5493(3) 1.13958(19) 0.87844(15) 0.0437(5) Uani 1 1 d . U
H26 H 0.6562 1.1390 0.8800 0.052 Uiso 1 1 calc R U
C27 C 0.4182(3) 1.22924(19) 0.91037(15) 0.0432(5) Uani 1 1 d . U
H27 H 0.4359 1.2881 0.9353 0.052 Uiso 1 1 calc R U
C28 C 0.2608(3) 1.23103(19) 0.90512(14) 0.0414(5) Uani 1 1 d . U
H28 H 0.1721 1.2919 0.9254 0.050 Uiso 1 1 calc R U
C29 C 0.2351(2) 1.14156(17) 0.86939(13) 0.0343(4) Uani 1 1 d . U
H29 H 0.1287 1.1450 0.8648 0.041 Uiso 1 1 calc R U
C30 C 0.0355(3) 0.7227(2) 0.56611(15) 0.0462(6) Uani 1 1 d . U
H30A H 0.0854 0.6481 0.5821 0.055 Uiso 1 1 calc R U
H30B H 0.0759 0.7279 0.5097 0.055 Uiso 1 1 calc R U
C31 C -0.1482(4) 0.7499(3) 0.5844(3) 0.0841(11) Uani 1 1 d . U
H31A H -0.1893 0.7459 0.5364 0.101 Uiso 1 1 calc R U
H31B H -0.1833 0.6986 0.6221 0.101 Uiso 1 1 calc R U
C32 C -0.2098(3) 0.8652(3) 0.6191(2) 0.0669(8) Uani 1 1 d . U
H32A H -0.2677 0.8660 0.6737 0.080 Uiso 1 1 calc R U
H32B H -0.2842 0.9129 0.5887 0.080 Uiso 1 1 calc R U
C33 C -0.0612(3) 0.9033(2) 0.61537(17) 0.0475(6) Uani 1 1 d . U
H33A H -0.0445 0.9472 0.5689 0.057 Uiso 1 1 calc R U
H33B H -0.0719 0.9476 0.6625 0.057 Uiso 1 1 calc R U
C34 C 0.1955(6) 0.5504(3) -0.0194(2) 0.0803(10) Uani 1 1 d . U
H34A H 0.1078 0.5316 -0.0380 0.096 Uiso 1 1 calc R U
H34B H 0.2947 0.4885 -0.0328 0.096 Uiso 1 1 calc R U
C35 C 0.2225(5) 0.6495(3) -0.05742(17) 0.0691(8) Uani 1 1 d . U
H35A H 0.1358 0.6841 -0.0860 0.083 Uiso 1 1 calc R U
H35B H 0.3274 0.6316 -0.0945 0.083 Uiso 1 1 calc R U
C36 C 0.2211(4) 0.7253(2) 0.00885(15) 0.0515(6) Uani 1 1 d . U
H36A H 0.3182 0.7511 -0.0018 0.062 Uiso 1 1 calc R U
H36B H 0.1239 0.7891 0.0162 0.062 Uiso 1 1 calc R U
C37 C 0.2200(4) 0.6542(2) 0.08042(16) 0.0531(6) Uani 1 1 d . U
H37A H 0.3309 0.6222 0.0893 0.064 Uiso 1 1 calc R U
H37B H 0.1534 0.6979 0.1274 0.064 Uiso 1 1 calc R U
Fe1 Fe 0.27323(3) 0.77013(2) 0.67839(2) 0.02287(9) Uani 1 1 d . U
N1 N 0.46640(17) 0.74000(13) 0.74782(9) 0.0229(3) Uani 1 1 d . U
N2 N 0.23342(19) 0.61328(14) 0.71378(10) 0.0282(3) Uani 1 1 d . U
N3 N 0.36639(19) 0.52902(13) 0.72443(9) 0.0258(3) Uani 1 1 d . U
N4 N 0.45166(19) 0.67424(13) 0.58428(9) 0.0274(3) Uani 1 1 d . U
N5 N 0.55812(18) 0.57915(13) 0.60462(9) 0.0252(3) Uani 1 1 d . U
N6 N 0.10272(19) 0.86648(14) 0.78060(10) 0.0289(3) Uani 1 1 d . U
N7 N 0.15911(18) 0.93121(13) 0.82379(9) 0.0257(3) Uani 1 1 d . U
N8 N 0.31982(19) 0.92330(14) 0.64590(9) 0.0281(3) Uani 1 1 d . U
N9 N 0.34419(18) 0.98482(13) 0.70387(9) 0.0254(3) Uani 1 1 d . U
O1 O 0.07252(18) 0.80337(13) 0.61082(10) 0.0403(4) Uani 1 1 d . U
O2 O 0.1523(2) 0.56970(17) 0.06398(11) 0.0576(5) Uani 1 1 d . U

loop_
_atom_site_aniso_label
_atom_site_aniso_U_11
_atom_site_aniso_U_22
_atom_site_aniso_U_33
_atom_site_aniso_U_23
_atom_site_aniso_U_13
_atom_site_aniso_U_12
B1 0.0235(9) 0.0224(11) 0.0290(10) -0.0016(8) -0.0035(7) -0.0073(8)
B2 0.0221(9) 0.0233(11) 0.0291(10) -0.0042(8) -0.0027(7) -0.0056(8)
C1 0.0205(8) 0.0231(9) 0.0270(9) -0.0036(7) -0.0010(6) -0.0069(7)
C2 0.0303(9) 0.0275(10) 0.0299(9) -0.0050(7) -0.0060(7) -0.0095(8)
C3 0.0316(9) 0.0326(11) 0.0312(10) 0.0016(8) -0.0115(7) -0.0091(8)
C4 0.0262(9) 0.0259(10) 0.0322(10) 0.0015(7) -0.0064(7) -0.0054(8)
C5 0.0202(8) 0.0219(9) 0.0277(9) -0.0015(7) 0.0003(6) -0.0071(7)
C6 0.0244(9) 0.0336(11) 0.0445(11) -0.0027(9) -0.0037(8) -0.0122(8)
C7 0.0363(10) 0.0367(12) 0.0415(11) 0.0037(9) -0.0028(8) -0.0200(9)
C8 0.0360(10) 0.0282(11) 0.0347(10) 0.0024(8) -0.0052(8) -0.0135(9)
C9 0.0315(9) 0.0265(11) 0.0336(10) -0.0088(8) 0.0007(7) -0.0061(8)
C10 0.0393(10) 0.0372(12) 0.0292(10) -0.0071(8) 0.0029(8) -0.0137(9)
C11 0.0373(10) 0.0307(11) 0.0273(9) -0.0009(8) -0.0052(7) -0.0130(9)
C12 0.0280(9) 0.0231(10) 0.0331(10) -0.0035(7) -0.0050(7) -0.0039(8)
C13 0.0290(10) 0.0282(11) 0.0484(12) -0.0068(9) -0.0058(8) -0.0061(9)
C14 0.0292(10) 0.0379(13) 0.0627(15) -0.0098(11) -0.0079(9) -0.0004(10)
C15 0.0388(12) 0.0285(12) 0.0686(16) -0.0064(11) -0.0083(10) 0.0052(10)
C16 0.0432(12) 0.0231(11) 0.0667(16) -0.0078(10) -0.0064(10) -0.0049(10)
C17 0.0308(10) 0.0270(11) 0.0471(12) -0.0051(9) -0.0071(8) -0.0065(8)
C18 0.0323(9) 0.0326(11) 0.0280(9) -0.0046(8) -0.0002(7) -0.0083(9)
C19 0.0290(9) 0.0398(13) 0.0365(11) -0.0043(9) 0.0061(8) -0.0099(9)
C20 0.0233(9) 0.0356(12) 0.0414(11) -0.0047(9) -0.0013(7) -0.0097(8)
C21 0.0298(9) 0.0222(10) 0.0411(11) -0.0003(8) -0.0023(7) -0.0083(8)
C22 0.0359(10) 0.0305(11) 0.0360(10) 0.0059(8) 0.0004(8) -0.0094(9)
C23 0.0355(10) 0.0324(11) 0.0276(9) 0.0019(8) -0.0027(7) -0.0078(9)
C24 0.0305(9) 0.0235(10) 0.0315(10) -0.0034(7) -0.0062(7) -0.0071(8)
C25 0.0307(10) 0.0266(11) 0.0497(12) -0.0077(9) -0.0099(8) -0.0059(8)
C26 0.0444(12) 0.0338(12) 0.0604(14) -0.0032(10) -0.0201(10) -0.0163(10)
C27 0.0581(13) 0.0264(11) 0.0494(13) -0.0072(9) -0.0147(10) -0.0154(10)
C28 0.0464(12) 0.0251(11) 0.0471(13) -0.0082(9) -0.0004(9) -0.0068(9)
C29 0.0320(10) 0.0263(11) 0.0421(11) -0.0042(8) -0.0031(8) -0.0069(8)
C30 0.0544(13) 0.0380(13) 0.0499(13) -0.0107(10) -0.0233(10) -0.0096(11)
C31 0.0564(17) 0.070(2) 0.143(4) -0.007(2) -0.0443(19) -0.0273(16)
C32 0.0354(12) 0.080(2) 0.082(2) -0.0069(16) -0.0153(12) -0.0080(13)
C33 0.0426(12) 0.0329(13) 0.0630(15) -0.0040(11) -0.0214(10) 0.0029(10)
C34 0.124(3) 0.0632(19) 0.0616(17) -0.0052(14) -0.0044(17) -0.0474(19)
C35 0.106(2) 0.0637(18) 0.0464(14) 0.0062(13) -0.0111(14) -0.0419(17)
C36 0.0656(15) 0.0464(14) 0.0466(13) 0.0053(11) -0.0102(11) -0.0239(12)
C37 0.0619(15) 0.0540(16) 0.0489(13) 0.0080(11) -0.0145(11) -0.0238(13)
Fe1 0.02075(14) 0.02130(16) 0.02589(15) -0.00251(11) -0.00341(10) -0.00565(11)
N1 0.0207(7) 0.0219(8) 0.0254(7) -0.0030(6) -0.0022(5) -0.0064(6)
N2 0.0224(7) 0.0255(9) 0.0366(9) -0.0001(7) -0.0037(6) -0.0079(6)
N3 0.0256(7) 0.0214(8) 0.0307(8) -0.0006(6) -0.0050(6) -0.0075(6)
N4 0.0289(7) 0.0239(8) 0.0285(8) -0.0015(6) -0.0051(6) -0.0065(7)
N5 0.0233(7) 0.0206(8) 0.0300(8) -0.0043(6) -0.0021(6) -0.0057(6)
N6 0.0237(7) 0.0306(9) 0.0318(8) -0.0064(7) -0.0016(6) -0.0090(7)
N7 0.0235(7) 0.0236(8) 0.0281(8) -0.0035(6) -0.0019(6) -0.0059(6)
N8 0.0309(8) 0.0239(8) 0.0288(8) -0.0027(6) -0.0048(6) -0.0073(7)
N9 0.0224(7) 0.0213(8) 0.0312(8) -0.0023(6) -0.0023(6) -0.0058(6)
O1 0.0332(7) 0.0308(8) 0.0578(10) -0.0107(7) -0.0215(6) -0.0011(6)
O2 0.0678(12) 0.0592(12) 0.0543(11) 0.0157(9) -0.0117(9) -0.0329(10)

loop_
_atom_type_symbol
_atom_type_description
_atom_type_scat_dispersion_real
_atom_type_scat_dispersion_imag
_atom_type_scat_source
C C 0.0181 0.0091 'International Tables Vol C Tables 4.2.6.8 and 6.1.1.4'
H H 0.0000 0.0000 'International Tables Vol C Tables 4.2.6.8 and 6.1.1.4'
B B 0.0090 0.0039 'International Tables Vol C Tables 4.2.6.8 and 6.1.1.4'
N N 0.0311 0.0180 'International Tables Vol C Tables 4.2.6.8 and 6.1.1.4'
O O 0.0492 0.0322 'International Tables Vol C Tables 4.2.6.8 and 6.1.1.4'
Fe Fe -1.1336 3.1974 'International Tables Vol C Tables 4.2.6.8 and 6.1.1.4'

loop_
_geom_angle_atom_site_label_1
_geom_angle_atom_site_label_2
_geom_angle_atom_site_label_3
_geom_angle
N5 B1 N3 108.10(15)
N5 B1 C12 106.16(15)
N3 B1 C12 110.97(15)
N5 B1 C5 110.82(15)
N3 B1 C5 104.13(14)
C12 B1 C5 116.48(16)
N9 B2 N7 107.34(14)
N9 B2 C24 104.86(15)
N7 B2 C24 111.38(15)
N9 B2 C1 112.33(15)
N7 B2 C1 104.37(15)
C24 B2 C1 116.37(16)
N1 C1 C2 119.20(17)
N1 C1 B2 118.36(16)
C2 C1 B2 122.07(16)
C3 C2 C1 120.03(18)
C3 C2 H2 120.0
C1 C2 H2 120.0
C4 C3 C2 119.29(18)
C4 C3 H3 120.4
C2 C3 H3 120.4
C3 C4 C5 120.52(18)
C3 C4 H4 119.7
C5 C4 H4 119.7
N1 C5 C4 118.91(17)
N1 C5 B1 118.17(16)
C4 C5 B1 122.55(17)
N2 C6 C7 111.05(18)
N2 C6 H6 124.5
C7 C6 H6 124.5
C8 C7 C6 104.35(17)
C8 C7 H7 127.8
C6 C7 H7 127.8
N3 C8 C7 109.15(19)
N3 C8 H8 125.4
C7 C8 H8 125.4
N5 C9 C10 109.48(19)
N5 C9 H9 125.3
C10 C9 H9 125.3
C9 C10 C11 104.24(18)
C9 C10 H10 127.9
C11 C10 H10 127.9
N4 C11 C10 111.14(19)
N4 C11 H11 124.4
C10 C11 H11 124.4
C17 C12 C13 115.17(19)
C17 C12 B1 123.39(17)
C13 C12 B1 121.09(18)
C14 C13 C12 122.4(2)
C14 C13 H13 118.8
C12 C13 H13 118.8
C15 C14 C13 120.6(2)
C15 C14 H14 119.7
C13 C14 H14 119.7
C14 C15 C16 118.5(2)
C14 C15 H15 120.8
C16 C15 H15 120.8
C17 C16 C15 120.5(2)
C17 C16 H16 119.8
C15 C16 H16 119.8
C16 C17 C12 122.7(2)
C16 C17 H17 118.6
C12 C17 H17 118.6
N7 C18 C19 109.22(18)
N7 C18 H18 125.4
C19 C18 H18 125.4
C18 C19 C20 104.11(17)
C18 C19 H19 127.9
C20 C19 H19 127.9
N6 C20 C19 111.20(18)
N6 C20 H20 124.4
C19 C20 H20 124.4
N9 C21 C22 109.12(18)
N9 C21 H21 125.4
C22 C21 H21 125.4
C21 C22 C23 104.43(18)
C21 C22 H22 127.8
C23 C22 H22 127.8
N8 C23 C22 110.83(19)
N8 C23 H23 124.6
C22 C23 H23 124.6
C29 C24 C25 115.80(19)
C29 C24 B2 122.70(17)
C25 C24 B2 120.86(18)
C26 C25 C24 122.4(2)
C26 C25 H25 118.8
C24 C25 H25 118.8
C27 C26 C25 119.8(2)
C27 C26 H26 120.1
C25 C26 H26 120.1
C28 C27 C26 119.6(2)
C28 C27 H27 120.2
C26 C27 H27 120.2
C27 C28 C29 119.8(2)
C27 C28 H28 120.1
C29 C28 H28 120.1
C28 C29 C24 122.5(2)
C28 C29 H29 118.8
C24 C29 H29 118.8
O1 C30 C31 105.3(2)
O1 C30 H30A 110.7
C31 C30 H30A 110.7
O1 C30 H30B 110.7
C31 C30 H30B 110.7
H30A C30 H30B 108.8
C32 C31 C30 105.8(2)
C32 C31 H31A 110.6
C30 C31 H31A 110.6
C32 C31 H31B 110.6
C30 C31 H31B 110.6
H31A C31 H31B 108.7
C31 C32 C33 105.8(2)
C31 C32 H32A 110.6
C33 C32 H32A 110.6
C31 C32 H32B 110.6
C33 C32 H32B 110.6
H32A C32 H32B 108.7
O1 C33 C32 105.0(2)
O1 C33 H33A 110.8
C32 C33 H33A 110.8
O1 C33 H33B 110.8
C32 C33 H33B 110.8
H33A C33 H33B 108.8
O2 C34 C35 109.2(3)
O2 C34 H34A 109.8
C35 C34 H34A 109.8
O2 C34 H34B 109.8
C35 C34 H34B 109.8
H34A C34 H34B 108.3
C34 C35 C36 105.5(2)
C34 C35 H35A 110.6
C36 C35 H35A 110.6
C34 C35 H35B 110.6
C36 C35 H35B 110.6
H35A C35 H35B 108.8
C37 C36 C35 104.0(2)
C37 C36 H36A 111.0
C35 C36 H36A 111.0
C37 C36 H36B 111.0
C35 C36 H36B 111.0
H36A C36 H36B 109.0
O2 C37 C36 106.2(2)
O2 C37 H37A 110.5
C36 C37 H37A 110.5
O2 C37 H37B 110.5
C36 C37 H37B 110.5
H37A C37 H37B 108.7
N4 Fe1 N8 95.73(6)
N4 Fe1 N2 84.08(6)
N8 Fe1 N2 177.84(6)
N4 Fe1 N1 87.95(6)
N8 Fe1 N1 88.10(6)
N2 Fe1 N1 89.75(6)
N4 Fe1 N6 175.91(6)
N8 Fe1 N6 84.31(6)
N2 Fe1 N6 95.73(6)
N1 Fe1 N6 87.97(6)
N4 Fe1 O1 93.63(6)
N8 Fe1 O1 91.75(6)
N2 Fe1 O1 90.40(6)
N1 Fe1 O1 178.42(6)
N6 Fe1 O1 90.46(6)
C5 N1 C1 121.98(16)
C5 N1 Fe1 118.18(12)
C1 N1 Fe1 118.29(12)
C6 N2 N3 106.48(16)
C6 N2 Fe1 132.31(14)
N3 N2 Fe1 117.50(11)
C8 N3 N2 108.92(15)
C8 N3 B1 130.61(17)
N2 N3 B1 119.97(15)
C11 N4 N5 106.52(16)
C11 N4 Fe1 136.80(14)
N5 N4 Fe1 116.63(11)
C9 N5 N4 108.62(16)
C9 N5 B1 128.82(16)
N4 N5 B1 122.56(14)
C20 N6 N7 106.27(16)
C20 N6 Fe1 133.56(14)
N7 N6 Fe1 118.17(11)
C18 N7 N6 109.16(15)
C18 N7 B2 130.91(17)
N6 N7 B2 119.28(15)
C23 N8 N9 106.83(16)
C23 N8 Fe1 135.73(14)
N9 N8 Fe1 117.43(12)
C21 N9 N8 108.78(16)
C21 N9 B2 129.01(17)
N8 N9 B2 122.19(15)
C33 O1 C30 106.90(17)
C33 O1 Fe1 126.25(14)
C30 O1 Fe1 125.96(14)
C37 O2 C34 106.3(2)

loop_
_geom_bond_atom_site_label_1
_geom_bond_atom_site_label_2
_geom_bond_distance
B1 N5 1.576(3)
B1 N3 1.589(2)
B1 C12 1.625(3)
B1 C5 1.638(3)
B2 N9 1.578(3)
B2 N7 1.587(2)
B2 C24 1.626(3)
B2 C1 1.636(3)
C1 N1 1.362(2)
C1 C2 1.399(3)
C2 C3 1.385(3)
C2 H2 0.9300
C3 C4 1.379(3)
C3 H3 0.9300
C4 C5 1.398(3)
C4 H4 0.9300
C5 N1 1.361(2)
C6 N2 1.337(2)
C6 C7 1.379(3)
C6 H6 0.9300
C7 C8 1.376(3)
C7 H7 0.9300
C8 N3 1.346(3)
C8 H8 0.9300
C9 N5 1.348(2)
C9 C10 1.370(3)
C9 H9 0.9300
C10 C11 1.387(3)
C10 H10 0.9300
C11 N4 1.331(3)
C11 H11 0.9300
C12 C17 1.400(3)
C12 C13 1.406(3)
C13 C14 1.389(3)
C13 H13 0.9300
C14 C15 1.382(4)
C14 H14 0.9300
C15 C16 1.386(3)
C15 H15 0.9300
C16 C17 1.385(3)
C16 H16 0.9300
C17 H17 0.9300
C18 N7 1.345(2)
C18 C19 1.377(3)
C18 H18 0.9300
C19 C20 1.389(3)
C19 H19 0.9300
C20 N6 1.334(2)
C20 H20 0.9300
C21 N9 1.350(2)
C21 C22 1.372(3)
C21 H21 0.9300
C22 C23 1.390(3)
C22 H22 0.9300
C23 N8 1.329(3)
C23 H23 0.9300
C24 C29 1.397(3)
C24 C25 1.398(3)
C25 C26 1.390(3)
C25 H25 0.9300
C26 C27 1.381(4)
C26 H26 0.9300
C27 C28 1.379(3)
C27 H27 0.9300
C28 C29 1.391(3)
C28 H28 0.9300
C29 H29 0.9300
C30 O1 1.434(3)
C30 C31 1.497(4)
C30 H30A 0.9700
C30 H30B 0.9700
C31 C32 1.489(5)
C31 H31A 0.9700
C31 H31B 0.9700
C32 C33 1.490(4)
C32 H32A 0.9700
C32 H32B 0.9700
C33 O1 1.433(3)
C33 H33A 0.9700
C33 H33B 0.9700
C34 O2 1.415(4)
C34 C35 1.450(4)
C34 H34A 0.9700
C34 H34B 0.9700
C35 C36 1.502(4)
C35 H35A 0.9700
C35 H35B 0.9700
C36 C37 1.500(3)
C36 H36A 0.9700
C36 H36B 0.9700
C37 O2 1.415(3)
C37 H37A 0.9700
C37 H37B 0.9700
Fe1 N4 2.1187(16)
Fe1 N8 2.1199(17)
Fe1 N2 2.1521(16)
Fe1 N1 2.1851(15)
Fe1 N6 2.1862(16)
Fe1 O1 2.2153(15)
N2 N3 1.360(2)
N4 N5 1.367(2)
N6 N7 1.366(2)
N8 N9 1.364(2)

loop_
_geom_torsion_atom_site_label_1
_geom_torsion_atom_site_label_2
_geom_torsion_atom_site_label_3
_geom_torsion_atom_site_label_4
_geom_torsion
N9 B2 C1 N1 -46.8(2)
N7 B2 C1 N1 69.16(19)
C24 B2 C1 N1 -167.67(15)
N9 B2 C1 C2 140.26(17)
N7 B2 C1 C2 -103.77(19)
C24 B2 C1 C2 19.4(2)
N1 C1 C2 C3 2.4(3)
B2 C1 C2 C3 175.27(16)
C1 C2 C3 C4 -0.3(3)
C2 C3 C4 C5 -0.8(3)
C3 C4 C5 N1 -0.1(3)
C3 C4 C5 B1 -173.04(17)
N5 B1 C5 N1 48.8(2)
N3 B1 C5 N1 -67.24(19)
C12 B1 C5 N1 170.23(15)
N5 B1 C5 C4 -138.29(17)
N3 B1 C5 C4 105.71(18)
C12 B1 C5 C4 -16.8(2)
N2 C6 C7 C8 -0.1(3)
C6 C7 C8 N3 -1.1(2)
N5 C9 C10 C11 -0.3(2)
C9 C10 C11 N4 0.6(2)
N5 B1 C12 C17 -88.4(2)
N3 B1 C12 C17 28.8(3)
C5 B1 C12 C17 147.68(19)
N5 B1 C12 C13 84.5(2)
N3 B1 C12 C13 -158.26(18)
C5 B1 C12 C13 -39.4(3)
C17 C12 C13 C14 -3.5(3)
B1 C12 C13 C14 -177.0(2)
C12 C13 C14 C15 0.2(4)
C13 C14 C15 C16 2.5(4)
C14 C15 C16 C17 -1.7(4)
C15 C16 C17 C12 -1.8(4)
C13 C12 C17 C16 4.3(3)
B1 C12 C17 C16 177.6(2)
N7 C18 C19 C20 1.2(3)
C18 C19 C20 N6 0.1(3)
N9 C21 C22 C23 0.4(2)
C21 C22 C23 N8 -0.7(2)
N9 B2 C24 C29 83.1(2)
N7 B2 C24 C29 -32.7(3)
C1 B2 C24 C29 -152.19(18)
N9 B2 C24 C25 -87.4(2)
N7 B2 C24 C25 156.81(19)
C1 B2 C24 C25 37.4(3)
C29 C24 C25 C26 3.3(3)
B2 C24 C25 C26 174.4(2)
C24 C25 C26 C27 -0.1(4)
C25 C26 C27 C28 -2.4(4)
C26 C27 C28 C29 1.5(4)
C27 C28 C29 C24 2.0(4)
C25 C24 C29 C28 -4.3(3)
B2 C24 C29 C28 -175.2(2)
O1 C30 C31 C32 16.9(4)
C30 C31 C32 C33 3.3(4)
C31 C32 C33 O1 -22.3(3)
O2 C34 C35 C36 9.4(4)
C34 C35 C36 C37 8.9(4)
C35 C36 C37 O2 -24.1(3)
C4 C5 N1 C1 2.3(2)
B1 C5 N1 C1 175.50(15)
C4 C5 N1 Fe1 -163.23(13)
B1 C5 N1 Fe1 9.98(19)
C2 C1 N1 C5 -3.4(2)
B2 C1 N1 C5 -176.55(14)
C2 C1 N1 Fe1 162.10(13)
B2 C1 N1 Fe1 -11.04(19)
C7 C6 N2 N3 1.3(2)
C7 C6 N2 Fe1 -155.74(16)
C7 C8 N3 N2 2.0(2)
C7 C8 N3 B1 173.63(18)
C6 N2 N3 C8 -2.0(2)
Fe1 N2 N3 C8 159.02(13)
C6 N2 N3 B1 -174.68(17)
Fe1 N2 N3 B1 -13.7(2)
N5 B1 N3 C8 141.59(19)
C12 B1 N3 C8 25.6(3)
C5 B1 N3 C8 -100.5(2)
N5 B1 N3 N2 -47.5(2)
C12 B1 N3 N2 -163.54(16)
C5 B1 N3 N2 70.4(2)
C10 C11 N4 N5 -0.7(2)
C10 C11 N4 Fe1 176.45(15)
C10 C9 N5 N4 0.0(2)
C10 C9 N5 B1 -179.66(17)
C11 N4 N5 C9 0.4(2)
Fe1 N4 N5 C9 -177.36(12)
C11 N4 N5 B1 -179.92(16)
Fe1 N4 N5 B1 2.3(2)
N3 B1 N5 C9 -124.91(19)
C12 B1 N5 C9 -5.8(2)
C5 B1 N5 C9 121.6(2)
N3 B1 N5 N4 55.5(2)
C12 B1 N5 N4 174.64(15)
C5 B1 N5 N4 -58.0(2)
C19 C20 N6 N7 -1.3(2)
C19 C20 N6 Fe1 161.71(16)
C19 C18 N7 N6 -2.0(2)
C19 C18 N7 B2 -172.44(19)
C20 N6 N7 C18 2.0(2)
Fe1 N6 N7 C18 -164.09(13)
C20 N6 N7 B2 173.73(17)
Fe1 N6 N7 B2 7.7(2)
N9 B2 N7 C18 -137.7(2)
C24 B2 N7 C18 -23.5(3)
C1 B2 N7 C18 102.9(2)
N9 B2 N7 N6 52.6(2)
C24 B2 N7 N6 166.88(16)
C1 B2 N7 N6 -66.8(2)
C22 C23 N8 N9 0.6(2)
C22 C23 N8 Fe1 179.32(14)
C22 C21 N9 N8 -0.1(2)
C22 C21 N9 B2 -178.53(17)
C23 N8 N9 C21 -0.3(2)
Fe1 N8 N9 C21 -179.30(12)
C23 N8 N9 B2 178.24(16)
Fe1 N8 N9 B2 -0.7(2)
N7 B2 N9 C21 119.58(19)
C24 B2 N9 C21 1.0(2)
C1 B2 N9 C21 -126.25(19)
N7 B2 N9 N8 -58.7(2)
C24 B2 N9 N8 -177.21(15)
C1 B2 N9 N8 55.5(2)
C32 C33 O1 C30 33.9(3)
C32 C33 O1 Fe1 -135.74(19)
C31 C30 O1 C33 -31.8(3)
C31 C30 O1 Fe1 137.9(2)
C36 C37 O2 C34 30.4(3)
C35 C34 O2 C37 -25.1(4)
